data_4338331
loop_
_publ_author_name
'Gass, Ian A.'
'Tewary, Subrata'
'Rajaraman, Gopalan'
'Asadi, Mousa'
'Lupton, David W.'
'Moubaraki, Boujemaa'
'Chastanet, Guillaume'
'L\'etard, Jean-Francois'
'Murray, Keith S.'

_publ_section_title
;
 Solvate-Dependent Spin Crossover and Exchange in Cobalt(II) Oxazolidine
 Nitroxide Chelates.
;
_journal_issue 10
_journal_name_full 'Inorganic chemistry'
_journal_page_first 5055
_journal_page_last 5066
_journal_paper_doi 10.1021/ic5001057
_journal_volume 53
_journal_year 2014
_chemical_formula_moiety
;
C30 H32 Co N6 O4, 2(C24 F20 B), (C H2 Cl2)
;
_chemical_formula_sum 'C79 H34 B2 Cl2 Co F40 N6 O4'
_chemical_formula_weight 2042.57
_chemical_name_systematic
; 
 ? 
;
_space_group_IT_number 2
_symmetry_cell_setting triclinic
_symmetry_space_group_name_Hall '-P 1'
_symmetry_space_group_name_H-M 'P -1'
_atom_sites_solution_hydrogens geom
_atom_sites_solution_primary direct
_atom_sites_solution_secondary difmap
_audit_creation_method SHELXL-97
_cell_angle_alpha 90.191(2)
_cell_angle_beta 96.024(3)
_cell_angle_gamma 113.510(2)
_cell_formula_units_Z 2
_cell_length_a 13.1755(9)
_cell_length_b 14.1877(11)
_cell_length_c 23.3401(17)
_cell_measurement_reflns_used 4351
_cell_measurement_temperature 273(2)
_cell_measurement_theta_max 22.14
_cell_measurement_theta_min 2.58
_cell_volume 3973.8(5)
_computing_cell_refinement 'Bruker Apex2 V2.0'
_computing_data_collection 'Bruker Apex2 V2.0'
_computing_data_reduction 'Bruker Apex2 V2.0'
_computing_molecular_graphics X-SEED
_computing_publication_material 'XCIF V6.12 (BrukerAXS, 2001).'
_computing_structure_refinement 'SHELXL-97 (Sheldrick, 1997)'
_computing_structure_solution 'SHELXS-97 (Sheldrick, 1990)'
_diffrn_ambient_temperature 273(2)
_diffrn_measured_fraction_theta_full 0.983
_diffrn_measured_fraction_theta_max 0.980
_diffrn_measurement_device_type 'APEX X8'
_diffrn_measurement_method 'scans in phi and omega'
_diffrn_radiation_monochromator graphite
_diffrn_radiation_source 'fine-focus sealed tube'
_diffrn_radiation_type MoK\a
_diffrn_radiation_wavelength 0.71073
_diffrn_reflns_av_R_equivalents 0.0301
_diffrn_reflns_av_sigmaI/netI 0.1077
_diffrn_reflns_limit_h_max 17
_diffrn_reflns_limit_h_min -10
_diffrn_reflns_limit_k_max 17
_diffrn_reflns_limit_k_min -18
_diffrn_reflns_limit_l_max 23
_diffrn_reflns_limit_l_min -30
_diffrn_reflns_number 26740
_diffrn_reflns_theta_full 27.50
_diffrn_reflns_theta_max 27.53
_diffrn_reflns_theta_min 1.57
_diffrn_standards_decay_% 0
_diffrn_standards_interval_count 0
_diffrn_standards_interval_time 0
_diffrn_standards_number 0
_exptl_absorpt_coefficient_mu 0.434
_exptl_absorpt_correction_T_max 0.958
_exptl_absorpt_correction_T_min 0.949
_exptl_absorpt_correction_type multi-scan
_exptl_absorpt_process_details SADABS
_exptl_crystal_colour orange
_exptl_crystal_density_diffrn 1.707
_exptl_crystal_density_method 'not measured'
_exptl_crystal_description block
_exptl_crystal_F_000 2026
_exptl_crystal_size_max 0.2
_exptl_crystal_size_mid 0.1
_exptl_crystal_size_min 0.1
_refine_diff_density_max 0.533
_refine_diff_density_min -0.500
_refine_diff_density_rms 0.072
_refine_ls_extinction_method none
_refine_ls_goodness_of_fit_ref 0.998
_refine_ls_hydrogen_treatment constr
_refine_ls_matrix_type full
_refine_ls_number_parameters 1211
_refine_ls_number_reflns 17968
_refine_ls_number_restraints 0
_refine_ls_restrained_S_all 0.998
_refine_ls_R_factor_all 0.1652
_refine_ls_R_factor_gt 0.0680
_refine_ls_shift/su_max 0.000
_refine_ls_shift/su_mean 0.000
_refine_ls_structure_factor_coef Fsqd
_refine_ls_weighting_details 'calc w=1/[\s^2^(Fo^2^)+(0.0834P)^2^+0.5002P] where P=(Fo^2^+2Fc^2^)/3'
_refine_ls_weighting_scheme calc
_refine_ls_wR_factor_gt 0.1475
_refine_ls_wR_factor_ref 0.1893
_reflns_number_gt 8496
_reflns_number_total 17968
_reflns_threshold_expression >2sigma(I)
_cod_data_source_file ic5001057_si_003.cif
_cod_data_source_block 811g
_cod_depositor_comments 'Adding full bibliography for 4338328--4338331.cif.'
_cod_original_sg_symbol_H-M P-1
_cod_database_code 4338331

loop_
_symmetry_equiv_pos_as_xyz
'x, y, z'
'-x, -y, -z'

loop_
_atom_site_label
_atom_site_type_symbol
_atom_site_fract_x
_atom_site_fract_y
_atom_site_fract_z
_atom_site_U_iso_or_equiv
_atom_site_adp_type
_atom_site_occupancy
_atom_site_symmetry_multiplicity
_atom_site_calc_flag
_atom_site_refinement_flags
Co1 Co 0.39711(4) 0.92930(4) 0.24407(2) 0.03474(16) Uani 1 1 d .
Cl1 Cl 0.7901(5) 0.1274(6) 0.46747(18) 0.343(3) Uani 1 1 d .
Cl2 Cl 0.9130(6) 0.0270(6) 0.4488(4) 0.433(5) Uani 1 1 d .
F1 F 0.6668(2) 0.7572(2) 0.40214(12) 0.0671(8) Uani 1 1 d .
F2 F 0.6696(3) 0.9238(2) 0.35033(17) 0.0940(11) Uani 1 1 d .
F3 F 0.7695(3) 0.9815(3) 0.25183(19) 0.1177(14) Uani 1 1 d .
F4 F 0.8689(3) 0.8677(3) 0.20783(17) 0.1113(13) Uani 1 1 d .
F5 F 0.8727(2) 0.7036(2) 0.26054(12) 0.0701(8) Uani 1 1 d .
F6 F 0.5892(2) 0.41484(19) 0.39844(11) 0.0598(7) Uani 1 1 d .
F7 F 0.5315(2) 0.3801(2) 0.50246(12) 0.0743(9) Uani 1 1 d .
F8 F 0.6298(3) 0.5256(3) 0.59030(12) 0.0912(11) Uani 1 1 d .
F9 F 0.7936(3) 0.7094(3) 0.56874(13) 0.0925(11) Uani 1 1 d .
F10 F 0.8534(2) 0.7468(2) 0.46346(11) 0.0641(8) Uani 1 1 d .
F11 F 0.8453(2) 0.4906(2) 0.27690(11) 0.0611(7) Uani 1 1 d .
F12 F 0.7185(3) 0.3732(3) 0.18809(13) 0.0958(11) Uani 1 1 d .
F13 F 0.4981(3) 0.3368(3) 0.16817(16) 0.1228(14) Uani 1 1 d .
F14 F 0.4110(3) 0.4316(3) 0.23848(15) 0.0969(11) Uani 1 1 d .
F15 F 0.5402(2) 0.5575(2) 0.32607(12) 0.0621(7) Uani 1 1 d .
F16 F 0.8203(2) 0.43939(19) 0.39708(11) 0.0599(7) Uani 1 1 d .
F17 F 1.0138(3) 0.4367(3) 0.43986(13) 0.0860(10) Uani 1 1 d .
F18 F 1.2044(2) 0.6104(3) 0.44615(14) 0.0979(11) Uani 1 1 d .
F19 F 1.1944(2) 0.7882(3) 0.40636(15) 0.0916(10) Uani 1 1 d .
F20 F 1.0052(2) 0.7952(2) 0.36721(13) 0.0704(8) Uani 1 1 d .
F21 F 0.1450(2) 0.1609(2) 0.20317(11) 0.0598(7) Uani 1 1 d .
F22 F 0.1340(2) -0.0286(2) 0.19783(12) 0.0712(8) Uani 1 1 d .
F23 F 0.0114(3) -0.1633(2) 0.11034(13) 0.0779(9) Uani 1 1 d .
F24 F -0.1095(2) -0.10361(18) 0.02621(11) 0.0623(7) Uani 1 1 d .
F25 F -0.0930(2) 0.08855(17) 0.02735(10) 0.0490(6) Uani 1 1 d .
F26 F -0.20354(19) 0.08072(19) 0.12417(11) 0.0566(7) Uani 1 1 d .
F27 F -0.3972(2) 0.0888(2) 0.09436(12) 0.0657(8) Uani 1 1 d .
F28 F -0.4110(2) 0.2630(2) 0.05366(13) 0.0730(8) Uani 1 1 d .
F29 F -0.2202(3) 0.4304(2) 0.04295(15) 0.0835(9) Uani 1 1 d .
F30 F -0.0218(2) 0.42698(18) 0.07556(12) 0.0613(7) Uani 1 1 d .
F31 F -0.0303(2) 0.30082(19) -0.01482(10) 0.0553(7) Uani 1 1 d .
F32 F 0.1130(3) 0.3677(2) -0.09125(11) 0.0710(8) Uani 1 1 d .
F33 F 0.3294(3) 0.3967(2) -0.06527(13) 0.0865(10) Uani 1 1 d .
F34 F 0.4003(2) 0.3584(3) 0.04275(14) 0.0841(10) Uani 1 1 d .
F35 F 0.26071(19) 0.29762(19) 0.12237(11) 0.0540(7) Uani 1 1 d .
F36 F 0.2135(2) 0.47104(18) 0.13787(11) 0.0596(7) Uani 1 1 d .
F37 F 0.2782(2) 0.5710(2) 0.23894(13) 0.0761(9) Uani 1 1 d .
F38 F 0.1762(3) 0.4882(3) 0.33332(14) 0.1009(12) Uani 1 1 d .
F39 F 0.0090(3) 0.2956(3) 0.32283(13) 0.1082(13) Uani 1 1 d .
F40 F -0.0526(2) 0.1896(2) 0.22187(11) 0.0680(8) Uani 1 1 d .
O1 O 0.3073(2) 1.0017(2) 0.27979(13) 0.0520(8) Uani 1 1 d .
O2 O 0.4633(3) 1.1072(3) 0.41141(13) 0.0635(9) Uani 1 1 d .
O3 O 0.4884(2) 0.8584(2) 0.20777(12) 0.0452(7) Uani 1 1 d .
O4 O 0.3293(3) 0.7528(2) 0.07659(12) 0.0505(8) Uani 1 1 d .
N1 N 0.5384(3) 1.0594(3) 0.27311(15) 0.0427(9) Uani 1 1 d .
N2 N 0.4186(3) 0.8760(3) 0.32560(14) 0.0397(8) Uani 1 1 d .
N3 N 0.3463(3) 1.0456(3) 0.32973(15) 0.0447(9) Uani 1 1 d .
N4 N 0.3727(3) 0.9805(3) 0.16182(14) 0.0375(8) Uani 1 1 d .
N5 N 0.2548(3) 0.7975(2) 0.21647(14) 0.0374(8) Uani 1 1 d .
N6 N 0.4448(3) 0.8107(3) 0.15895(14) 0.0405(8) Uani 1 1 d .
C1 C 0.6231(4) 1.1027(3) 0.2410(2) 0.0511(12) Uani 1 1 d .
H1 H 0.6176 1.0735 0.2045 0.061 Uiso 1 1 calc R
C2 C 0.7173(4) 1.1884(4) 0.2600(3) 0.0643(14) Uani 1 1 d .
H2 H 0.7748 1.2158 0.2370 0.077 Uiso 1 1 calc R
C3 C 0.7250(4) 1.2324(4) 0.3132(3) 0.0772(17) Uani 1 1 d .
H3 H 0.7877 1.2908 0.3266 0.093 Uiso 1 1 calc R
C4 C 0.6396(4) 1.1904(4) 0.3471(2) 0.0656(14) Uani 1 1 d .
H4 H 0.6435 1.2198 0.3833 0.079 Uiso 1 1 calc R
C5 C 0.5483(3) 1.1037(3) 0.3258(2) 0.0460(11) Uani 1 1 d .
C6 C 0.4510(3) 1.0493(3) 0.36092(18) 0.0457(11) Uani 1 1 d .
C7 C 0.4408(3) 0.9398(3) 0.37234(18) 0.0442(11) Uani 1 1 d .
C8 C 0.4544(4) 0.9070(4) 0.42760(19) 0.0581(13) Uani 1 1 d .
H8 H 0.4679 0.9513 0.4596 0.070 Uiso 1 1 calc R
C9 C 0.4478(4) 0.8088(4) 0.4345(2) 0.0630(14) Uani 1 1 d .
H9 H 0.4583 0.7865 0.4712 0.076 Uiso 1 1 calc R
C10 C 0.4257(4) 0.7443(4) 0.3873(2) 0.0510(12) Uani 1 1 d .
H10 H 0.4203 0.6773 0.3912 0.061 Uiso 1 1 calc R
C11 C 0.4115(3) 0.7801(3) 0.33372(19) 0.0459(11) Uani 1 1 d .
H11 H 0.3963 0.7357 0.3016 0.055 Uiso 1 1 calc R
C12 C 0.3634(5) 1.1217(5) 0.4167(2) 0.0847(18) Uani 1 1 d .
H12A H 0.3814 1.1891 0.4347 0.102 Uiso 1 1 calc R
H12B H 0.3169 1.0700 0.4406 0.102 Uiso 1 1 calc R
C13 C 0.3024(4) 1.1128(4) 0.3572(2) 0.0542(12) Uani 1 1 d .
C14 C 0.3408(5) 1.2155(4) 0.3266(3) 0.0830(17) Uani 1 1 d .
H14A H 0.4207 1.2467 0.3300 0.124 Uiso 1 1 calc R
H14B H 0.3138 1.2609 0.3441 0.124 Uiso 1 1 calc R
H14C H 0.3117 1.2026 0.2865 0.124 Uiso 1 1 calc R
C15 C 0.1785(4) 1.0597(5) 0.3540(3) 0.092(2) Uani 1 1 d .
H15A H 0.1471 1.0458 0.3143 0.138 Uiso 1 1 calc R
H15B H 0.1499 1.1030 0.3723 0.138 Uiso 1 1 calc R
H15C H 0.1589 0.9962 0.3732 0.138 Uiso 1 1 calc R
C16 C 0.3765(3) 1.0753(3) 0.1531(2) 0.0463(11) Uani 1 1 d .
H16 H 0.3977 1.1221 0.1846 0.056 Uiso 1 1 calc R
C17 C 0.3509(4) 1.1065(4) 0.1003(2) 0.0515(12) Uani 1 1 d .
H17 H 0.3541 1.1727 0.0960 0.062 Uiso 1 1 calc R
C18 C 0.3205(4) 1.0381(4) 0.0542(2) 0.0586(13) Uani 1 1 d .
H18 H 0.3013 1.0570 0.0180 0.070 Uiso 1 1 calc R
C19 C 0.3180(4) 0.9401(4) 0.06113(19) 0.0497(11) Uani 1 1 d .
H19 H 0.2984 0.8929 0.0299 0.060 Uiso 1 1 calc R
C20 C 0.3457(3) 0.9154(3) 0.11573(18) 0.0404(10) Uani 1 1 d .
C21 C 0.3385(3) 0.8077(3) 0.12815(16) 0.0391(10) Uani 1 1 d .
C22 C 0.2430(3) 0.7526(3) 0.16359(17) 0.0368(9) Uani 1 1 d .
C23 C 0.1501(4) 0.6668(3) 0.14279(19) 0.0482(11) Uani 1 1 d .
H23 H 0.1434 0.6387 0.1058 0.058 Uiso 1 1 calc R
C24 C 0.0675(4) 0.6238(4) 0.1779(2) 0.0538(12) Uani 1 1 d .
H24 H 0.0044 0.5654 0.1650 0.065 Uiso 1 1 calc R
C25 C 0.0784(4) 0.6670(4) 0.2318(2) 0.0542(12) Uani 1 1 d .
H25 H 0.0235 0.6381 0.2561 0.065 Uiso 1 1 calc R
C26 C 0.1723(4) 0.7544(3) 0.24950(19) 0.0460(11) Uani 1 1 d .
H26 H 0.1786 0.7847 0.2858 0.055 Uiso 1 1 calc R
C27 C 0.3906(4) 0.6882(4) 0.0867(2) 0.0575(13) Uani 1 1 d .
H27A H 0.4120 0.6713 0.0508 0.069 Uiso 1 1 calc R
H27B H 0.3453 0.6247 0.1034 0.069 Uiso 1 1 calc R
C28 C 0.4931(4) 0.7498(3) 0.12817(19) 0.0476(11) Uani 1 1 d .
C29 C 0.5886(5) 0.8240(4) 0.0981(2) 0.0805(18) Uani 1 1 d .
H29A H 0.5608 0.8614 0.0711 0.121 Uiso 1 1 calc R
H29B H 0.6211 0.7860 0.0779 0.121 Uiso 1 1 calc R
H29C H 0.6440 0.8714 0.1262 0.121 Uiso 1 1 calc R
C30 C 0.5299(4) 0.6852(4) 0.1694(2) 0.0676(15) Uani 1 1 d .
H30A H 0.5900 0.7292 0.1968 0.101 Uiso 1 1 calc R
H30B H 0.5547 0.6417 0.1484 0.101 Uiso 1 1 calc R
H30C H 0.4686 0.6434 0.1895 0.101 Uiso 1 1 calc R
C31 C 0.7737(3) 0.7223(3) 0.33544(19) 0.0425(10) Uani 1 1 d .
C32 C 0.7216(3) 0.7814(3) 0.3549(2) 0.0520(12) Uani 1 1 d .
C33 C 0.7199(4) 0.8676(4) 0.3278(3) 0.0681(15) Uani 1 1 d .
C34 C 0.7710(4) 0.8969(4) 0.2787(3) 0.0752(17) Uani 1 1 d .
C35 C 0.8214(4) 0.8408(4) 0.2568(2) 0.0685(15) Uani 1 1 d .
C36 C 0.8207(4) 0.7562(4) 0.2849(2) 0.0533(12) Uani 1 1 d .
C37 C 0.7216(3) 0.5854(3) 0.42374(18) 0.0398(10) Uani 1 1 d .
C38 C 0.6420(3) 0.4938(3) 0.43804(18) 0.0443(11) Uani 1 1 d .
C39 C 0.6109(4) 0.4721(4) 0.4921(2) 0.0527(12) Uani 1 1 d .
C40 C 0.6600(4) 0.5429(5) 0.5365(2) 0.0599(14) Uani 1 1 d .
C41 C 0.7412(4) 0.6364(4) 0.5258(2) 0.0598(13) Uani 1 1 d .
C42 C 0.7707(3) 0.6546(4) 0.4706(2) 0.0478(11) Uani 1 1 d .
C43 C 0.6989(3) 0.5288(3) 0.30813(18) 0.0420(10) Uani 1 1 d .
C44 C 0.7370(4) 0.4789(4) 0.27027(19) 0.0495(11) Uani 1 1 d .
C45 C 0.6717(5) 0.4168(4) 0.2229(2) 0.0643(14) Uani 1 1 d .
C46 C 0.5619(5) 0.3998(4) 0.2128(2) 0.0749(16) Uani 1 1 d .
C47 C 0.5194(4) 0.4468(4) 0.2479(2) 0.0633(14) Uani 1 1 d .
C48 C 0.5870(4) 0.5104(3) 0.2935(2) 0.0500(11) Uani 1 1 d .
C49 C 0.9004(3) 0.6168(3) 0.37909(18) 0.0430(10) Uani 1 1 d .
C50 C 0.9122(4) 0.5289(4) 0.39873(18) 0.0465(11) Uani 1 1 d .
C51 C 1.0115(4) 0.5257(4) 0.4209(2) 0.0576(13) Uani 1 1 d .
C52 C 1.1064(4) 0.6123(5) 0.4240(2) 0.0661(15) Uani 1 1 d .
C53 C 1.1011(4) 0.7004(4) 0.4047(2) 0.0614(14) Uani 1 1 d .
C54 C 1.0002(3) 0.7023(4) 0.38337(19) 0.0489(11) Uani 1 1 d .
C55 C 0.0232(3) 0.1358(3) 0.11603(17) 0.0358(9) Uani 1 1 d .
C56 C 0.0805(3) 0.0994(3) 0.15735(18) 0.0415(10) Uani 1 1 d .
C57 C 0.0777(3) 0.0012(3) 0.15578(19) 0.0450(11) Uani 1 1 d .
C58 C 0.0152(4) -0.0677(3) 0.1119(2) 0.0478(11) Uani 1 1 d .
C59 C -0.0443(4) -0.0372(3) 0.06915(18) 0.0434(10) Uani 1 1 d .
C60 C -0.0362(3) 0.0623(3) 0.07183(17) 0.0379(9) Uani 1 1 d .
C61 C -0.0991(3) 0.2530(3) 0.09827(17) 0.0376(10) Uani 1 1 d .
C62 C -0.1999(3) 0.1712(3) 0.10363(17) 0.0410(10) Uani 1 1 d .
C63 C -0.3034(4) 0.1728(4) 0.08916(18) 0.0444(11) Uani 1 1 d .
C64 C -0.3106(4) 0.2602(4) 0.06905(19) 0.0500(12) Uani 1 1 d .
C65 C -0.2145(4) 0.3443(4) 0.06420(19) 0.0503(12) Uani 1 1 d .
C66 C -0.1126(4) 0.3401(3) 0.07995(19) 0.0448(11) Uani 1 1 d .
C67 C 0.1079(3) 0.2997(3) 0.05959(18) 0.0396(10) Uani 1 1 d .
C68 C 0.0768(4) 0.3163(3) 0.00358(18) 0.0410(10) Uani 1 1 d .
C69 C 0.1487(4) 0.3497(3) -0.03773(19) 0.0490(11) Uani 1 1 d .
C70 C 0.2571(4) 0.3650(4) -0.0249(2) 0.0575(13) Uani 1 1 d .
C71 C 0.2935(4) 0.3460(4) 0.0295(2) 0.0556(13) Uani 1 1 d .
C72 C 0.2194(4) 0.3149(3) 0.06975(19) 0.0445(11) Uani 1 1 d .
C73 C 0.0768(3) 0.3226(3) 0.17351(18) 0.0411(10) Uani 1 1 d .
C74 C 0.1601(4) 0.4213(3) 0.18194(19) 0.0446(11) Uani 1 1 d .
C75 C 0.1950(4) 0.4756(4) 0.2349(2) 0.0554(13) Uani 1 1 d .
C76 C 0.1442(5) 0.4341(4) 0.2820(2) 0.0646(14) Uani 1 1 d .
C77 C 0.0612(4) 0.3386(5) 0.2767(2) 0.0690(15) Uani 1 1 d .
C78 C 0.0299(4) 0.2852(4) 0.2238(2) 0.0514(12) Uani 1 1 d .
C79 C 0.9094(10) 0.1416(13) 0.4275(9) 0.337(13) Uani 1 1 d .
H79A H 0.8924 0.1426 0.3861 0.405 Uiso 1 1 calc R
H79B H 0.9768 0.2008 0.4413 0.405 Uiso 1 1 calc R
B1 B 0.7740(4) 0.6139(4) 0.3614(2) 0.0399(12) Uani 1 1 d .
B2 B 0.0274(4) 0.2533(3) 0.1122(2) 0.0368(11) Uani 1 1 d .

loop_
_atom_site_aniso_label
_atom_site_aniso_U_11
_atom_site_aniso_U_22
_atom_site_aniso_U_33
_atom_site_aniso_U_23
_atom_site_aniso_U_13
_atom_site_aniso_U_12
Co1 0.0402(3) 0.0318(3) 0.0308(3) -0.0043(2) -0.0009(2) 0.0143(2)
Cl1 0.365(7) 0.521(10) 0.179(4) -0.049(5) 0.006(4) 0.222(7)
Cl2 0.297(7) 0.416(10) 0.566(12) -0.113(9) -0.154(8) 0.174(7)
F1 0.0630(17) 0.0682(19) 0.085(2) 0.0066(16) 0.0258(16) 0.0378(15)
F2 0.073(2) 0.062(2) 0.167(3) 0.012(2) 0.025(2) 0.0447(18)
F3 0.102(3) 0.079(2) 0.193(4) 0.071(3) 0.044(3) 0.052(2)
F4 0.118(3) 0.114(3) 0.129(3) 0.078(3) 0.066(3) 0.061(2)
F5 0.0777(19) 0.073(2) 0.075(2) 0.0229(16) 0.0392(16) 0.0395(17)
F6 0.0604(16) 0.0406(15) 0.0626(17) 0.0038(13) 0.0037(13) 0.0045(13)
F7 0.0661(18) 0.073(2) 0.081(2) 0.0375(17) 0.0203(16) 0.0221(16)
F8 0.106(2) 0.134(3) 0.0511(19) 0.0222(19) 0.0327(18) 0.060(2)
F9 0.103(2) 0.109(3) 0.060(2) -0.0333(19) 0.0058(18) 0.039(2)
F10 0.0577(16) 0.0512(17) 0.0679(18) -0.0170(14) 0.0075(14) 0.0056(14)
F11 0.0676(18) 0.0628(18) 0.0588(17) -0.0091(14) 0.0119(14) 0.0313(15)
F12 0.148(3) 0.098(3) 0.059(2) -0.0225(18) 0.000(2) 0.071(2)
F13 0.142(3) 0.104(3) 0.100(3) -0.050(2) -0.065(2) 0.046(3)
F14 0.062(2) 0.095(3) 0.114(3) -0.007(2) -0.0371(18) 0.0237(19)
F15 0.0422(14) 0.0699(19) 0.0757(19) 0.0004(15) 0.0060(13) 0.0241(14)
F16 0.0679(18) 0.0444(16) 0.0704(18) 0.0017(13) 0.0040(14) 0.0265(15)
F17 0.106(2) 0.101(3) 0.083(2) 0.0232(19) 0.0136(18) 0.074(2)
F18 0.0609(19) 0.148(3) 0.100(2) 0.013(2) -0.0075(17) 0.063(2)
F19 0.0356(15) 0.105(3) 0.117(3) 0.002(2) -0.0017(16) 0.0127(17)
F20 0.0423(15) 0.0515(18) 0.109(2) 0.0107(16) 0.0069(15) 0.0099(13)
F21 0.0605(16) 0.0518(16) 0.0560(16) -0.0027(13) -0.0241(13) 0.0183(14)
F22 0.0757(19) 0.0630(18) 0.078(2) 0.0163(15) -0.0180(15) 0.0373(16)
F23 0.110(2) 0.0429(17) 0.091(2) 0.0050(15) -0.0005(18) 0.0439(17)
F24 0.087(2) 0.0368(15) 0.0560(17) -0.0154(13) -0.0098(14) 0.0225(14)
F25 0.0652(16) 0.0399(14) 0.0401(14) -0.0049(11) -0.0147(12) 0.0241(13)
F26 0.0430(14) 0.0513(16) 0.0716(18) 0.0197(14) 0.0058(12) 0.0149(12)
F27 0.0389(14) 0.074(2) 0.0773(19) 0.0173(16) 0.0097(13) 0.0145(14)
F28 0.0530(16) 0.097(2) 0.084(2) 0.0100(17) 0.0054(14) 0.0458(17)
F29 0.088(2) 0.0555(19) 0.120(3) 0.0075(18) -0.0076(19) 0.0474(17)
F30 0.0622(17) 0.0286(14) 0.087(2) -0.0056(13) -0.0080(14) 0.0157(13)
F31 0.0580(16) 0.0552(16) 0.0472(15) 0.0033(12) -0.0087(12) 0.0204(13)
F32 0.098(2) 0.0574(18) 0.0489(17) 0.0121(14) 0.0043(15) 0.0236(16)
F33 0.096(2) 0.090(2) 0.083(2) 0.0263(19) 0.0469(19) 0.039(2)
F34 0.0573(18) 0.107(3) 0.100(2) 0.032(2) 0.0252(17) 0.0420(18)
F35 0.0477(14) 0.0595(17) 0.0570(17) 0.0086(13) -0.0007(12) 0.0253(13)
F36 0.0648(17) 0.0327(14) 0.0682(18) -0.0014(13) 0.0071(14) 0.0060(13)
F37 0.0663(18) 0.0460(17) 0.100(2) -0.0346(16) -0.0250(16) 0.0146(15)
F38 0.100(2) 0.125(3) 0.068(2) -0.055(2) -0.0169(18) 0.042(2)
F39 0.099(3) 0.154(4) 0.0487(19) -0.013(2) 0.0181(18) 0.026(2)
F40 0.0595(17) 0.073(2) 0.0520(17) 0.0021(14) 0.0105(13) 0.0056(15)
O1 0.0525(18) 0.061(2) 0.0458(19) -0.0212(16) -0.0110(14) 0.0308(16)
O2 0.064(2) 0.076(2) 0.050(2) -0.0351(18) -0.0118(16) 0.0322(19)
O3 0.0495(17) 0.0521(19) 0.0369(17) -0.0077(15) -0.0027(13) 0.0253(15)
O4 0.076(2) 0.0455(18) 0.0327(17) -0.0052(14) 0.0017(15) 0.0290(17)
N1 0.046(2) 0.037(2) 0.047(2) 0.0008(18) 0.0043(17) 0.0186(17)
N2 0.044(2) 0.039(2) 0.034(2) -0.0047(16) 0.0010(15) 0.0153(17)
N3 0.045(2) 0.047(2) 0.043(2) -0.0205(18) -0.0036(17) 0.0210(18)
N4 0.0413(19) 0.0321(19) 0.039(2) -0.0015(16) 0.0041(15) 0.0149(16)
N5 0.0393(19) 0.036(2) 0.038(2) -0.0003(16) 0.0040(15) 0.0163(16)
N6 0.051(2) 0.039(2) 0.035(2) -0.0033(17) 0.0085(16) 0.0218(18)
C1 0.055(3) 0.043(3) 0.058(3) 0.008(2) 0.008(2) 0.022(2)
C2 0.047(3) 0.043(3) 0.098(4) 0.006(3) 0.021(3) 0.010(2)
C3 0.052(3) 0.047(3) 0.119(5) -0.025(3) 0.006(3) 0.007(3)
C4 0.058(3) 0.050(3) 0.078(4) -0.026(3) -0.006(3) 0.015(3)
C5 0.044(2) 0.042(3) 0.053(3) -0.015(2) -0.006(2) 0.021(2)
C6 0.044(2) 0.051(3) 0.038(3) -0.022(2) -0.0095(19) 0.020(2)
C7 0.038(2) 0.053(3) 0.037(3) -0.013(2) -0.0032(18) 0.015(2)
C8 0.065(3) 0.080(4) 0.027(3) -0.013(2) -0.007(2) 0.030(3)
C9 0.071(3) 0.077(4) 0.040(3) 0.014(3) -0.005(2) 0.032(3)
C10 0.052(3) 0.050(3) 0.050(3) 0.014(2) 0.001(2) 0.020(2)
C11 0.046(3) 0.041(3) 0.046(3) -0.002(2) 0.001(2) 0.014(2)
C12 0.102(5) 0.110(5) 0.065(4) -0.030(3) -0.004(3) 0.069(4)
C13 0.059(3) 0.056(3) 0.053(3) -0.017(2) 0.004(2) 0.030(3)
C14 0.098(4) 0.068(4) 0.094(5) -0.011(3) -0.001(4) 0.048(4)
C15 0.064(4) 0.099(5) 0.117(5) -0.026(4) 0.020(3) 0.034(4)
C16 0.047(3) 0.039(3) 0.052(3) -0.003(2) 0.004(2) 0.016(2)
C17 0.050(3) 0.038(3) 0.066(3) 0.009(3) 0.003(2) 0.019(2)
C18 0.061(3) 0.059(3) 0.053(3) 0.022(3) 0.000(2) 0.023(3)
C19 0.060(3) 0.048(3) 0.037(3) 0.003(2) -0.002(2) 0.020(2)
C20 0.047(2) 0.036(2) 0.036(2) 0.001(2) 0.0023(19) 0.015(2)
C21 0.054(3) 0.038(2) 0.026(2) -0.0079(19) -0.0010(18) 0.020(2)
C22 0.046(2) 0.030(2) 0.034(2) -0.0013(19) -0.0010(18) 0.017(2)
C23 0.056(3) 0.040(3) 0.045(3) -0.008(2) -0.012(2) 0.020(2)
C24 0.037(2) 0.039(3) 0.080(4) -0.004(3) -0.006(2) 0.013(2)
C25 0.039(3) 0.049(3) 0.071(4) 0.008(3) 0.011(2) 0.014(2)
C26 0.049(3) 0.044(3) 0.047(3) 0.001(2) 0.006(2) 0.021(2)
C27 0.085(4) 0.042(3) 0.049(3) -0.003(2) 0.013(3) 0.028(3)
C28 0.058(3) 0.040(3) 0.050(3) 0.000(2) 0.018(2) 0.022(2)
C29 0.085(4) 0.073(4) 0.092(4) 0.011(3) 0.051(3) 0.030(3)
C30 0.081(4) 0.061(3) 0.079(4) 0.007(3) 0.018(3) 0.045(3)
C31 0.034(2) 0.037(2) 0.055(3) 0.001(2) 0.004(2) 0.012(2)
C32 0.033(2) 0.041(3) 0.079(4) 0.004(3) 0.012(2) 0.011(2)
C33 0.043(3) 0.050(3) 0.120(5) 0.009(3) 0.014(3) 0.026(3)
C34 0.061(3) 0.045(3) 0.120(5) 0.033(3) 0.015(3) 0.021(3)
C35 0.062(3) 0.061(3) 0.091(4) 0.033(3) 0.030(3) 0.029(3)
C36 0.044(3) 0.049(3) 0.070(3) 0.012(3) 0.015(2) 0.021(2)
C37 0.039(2) 0.036(2) 0.044(3) -0.005(2) 0.0015(19) 0.015(2)
C38 0.045(2) 0.045(3) 0.041(3) 0.001(2) 0.002(2) 0.018(2)
C39 0.046(3) 0.059(3) 0.054(3) 0.014(3) 0.006(2) 0.023(2)
C40 0.057(3) 0.084(4) 0.055(3) 0.019(3) 0.020(3) 0.041(3)
C41 0.060(3) 0.073(4) 0.048(3) -0.018(3) 0.001(2) 0.031(3)
C42 0.042(2) 0.049(3) 0.053(3) -0.004(2) 0.010(2) 0.017(2)
C43 0.047(2) 0.039(2) 0.038(2) 0.002(2) 0.0060(19) 0.014(2)
C44 0.055(3) 0.048(3) 0.047(3) 0.007(2) 0.008(2) 0.022(2)
C45 0.094(4) 0.055(3) 0.049(3) -0.012(3) -0.002(3) 0.037(3)
C46 0.081(4) 0.064(4) 0.063(4) -0.015(3) -0.032(3) 0.021(3)
C47 0.057(3) 0.057(3) 0.069(4) 0.000(3) -0.013(3) 0.020(3)
C48 0.048(3) 0.043(3) 0.054(3) 0.006(2) 0.004(2) 0.014(2)
C49 0.043(2) 0.045(3) 0.044(3) -0.002(2) 0.0120(19) 0.019(2)
C50 0.050(3) 0.050(3) 0.042(3) -0.002(2) 0.004(2) 0.023(2)
C51 0.067(3) 0.072(4) 0.052(3) 0.006(3) 0.010(2) 0.045(3)
C52 0.053(3) 0.106(5) 0.055(3) 0.007(3) -0.001(2) 0.050(3)
C53 0.040(3) 0.078(4) 0.061(3) -0.004(3) 0.004(2) 0.018(3)
C54 0.040(3) 0.053(3) 0.057(3) 0.001(2) 0.009(2) 0.021(2)
C55 0.034(2) 0.030(2) 0.040(2) 0.0025(19) -0.0003(17) 0.0101(18)
C56 0.037(2) 0.039(3) 0.042(3) 0.001(2) -0.0037(19) 0.010(2)
C57 0.041(2) 0.044(3) 0.053(3) 0.018(2) 0.003(2) 0.020(2)
C58 0.061(3) 0.029(2) 0.058(3) 0.007(2) 0.007(2) 0.023(2)
C59 0.053(3) 0.031(2) 0.044(3) -0.003(2) 0.006(2) 0.014(2)
C60 0.043(2) 0.032(2) 0.036(2) 0.0043(19) -0.0004(18) 0.0141(19)
C61 0.041(2) 0.037(2) 0.034(2) -0.0064(19) -0.0001(18) 0.016(2)
C62 0.048(3) 0.041(3) 0.036(2) 0.004(2) 0.0021(19) 0.020(2)
C63 0.044(3) 0.051(3) 0.038(3) 0.002(2) 0.0039(19) 0.019(2)
C64 0.048(3) 0.066(3) 0.044(3) -0.007(2) -0.002(2) 0.034(3)
C65 0.068(3) 0.041(3) 0.052(3) -0.004(2) 0.000(2) 0.035(3)
C66 0.050(3) 0.028(2) 0.052(3) -0.005(2) -0.003(2) 0.014(2)
C67 0.044(2) 0.022(2) 0.050(3) 0.0024(19) 0.003(2) 0.0110(19)
C68 0.050(3) 0.026(2) 0.044(3) 0.0000(19) -0.002(2) 0.014(2)
C69 0.070(3) 0.033(2) 0.041(3) 0.005(2) 0.002(2) 0.019(2)
C70 0.074(4) 0.043(3) 0.062(3) 0.012(2) 0.027(3) 0.025(3)
C71 0.046(3) 0.053(3) 0.073(4) 0.006(3) 0.012(3) 0.024(2)
C72 0.052(3) 0.038(3) 0.046(3) 0.001(2) 0.003(2) 0.020(2)
C73 0.042(2) 0.036(2) 0.045(3) -0.008(2) -0.0054(19) 0.018(2)
C74 0.046(2) 0.039(3) 0.047(3) -0.013(2) -0.008(2) 0.018(2)
C75 0.043(3) 0.042(3) 0.076(4) -0.019(3) -0.014(2) 0.017(2)
C76 0.065(3) 0.074(4) 0.054(3) -0.027(3) -0.010(3) 0.032(3)
C77 0.060(3) 0.096(5) 0.046(3) -0.014(3) 0.006(3) 0.026(3)
C78 0.041(2) 0.053(3) 0.050(3) -0.006(2) -0.003(2) 0.010(2)
C79 0.100(8) 0.30(2) 0.52(3) 0.24(2) 0.001(13) -0.007(11)
B1 0.032(2) 0.039(3) 0.046(3) -0.001(2) 0.008(2) 0.012(2)
B2 0.037(2) 0.028(2) 0.041(3) -0.006(2) -0.005(2) 0.011(2)

loop_
_atom_type_symbol
_atom_type_description
_atom_type_scat_dispersion_real
_atom_type_scat_dispersion_imag
_atom_type_scat_source
C C 0.0033 0.0016 'International Tables Vol C Tables 4.2.6.8 and 6.1.1.4'
B B 0.0013 0.0007 'International Tables Vol C Tables 4.2.6.8 and 6.1.1.4'
Co Co 0.3494 0.9721 'International Tables Vol C Tables 4.2.6.8 and 6.1.1.4'
F F 0.0171 0.0103 'International Tables Vol C Tables 4.2.6.8 and 6.1.1.4'
N N 0.0061 0.0033 'International Tables Vol C Tables 4.2.6.8 and 6.1.1.4'
O O 0.0106 0.0060 'International Tables Vol C Tables 4.2.6.8 and 6.1.1.4'
Cl Cl 0.1484 0.1585 'International Tables Vol C Tables 4.2.6.8 and 6.1.1.4'
H H 0.0000 0.0000 'International Tables Vol C Tables 4.2.6.8 and 6.1.1.4'

loop_
_geom_angle_atom_site_label_1
_geom_angle_atom_site_label_2
_geom_angle_atom_site_label_3
_geom_angle
N1 Co1 O1 86.25(13)
N1 Co1 N2 85.07(13)
O1 Co1 N2 87.25(13)
N1 Co1 O3 93.25(12)
O1 Co1 O3 179.29(12)
N2 Co1 O3 93.21(12)
N1 Co1 N5 178.90(13)
O1 Co1 N5 93.48(12)
N2 Co1 N5 93.85(13)
O3 Co1 N5 87.03(12)
N1 Co1 N4 95.97(13)
O1 Co1 N4 92.71(12)
N2 Co1 N4 178.95(13)
O3 Co1 N4 86.84(12)
N5 Co1 N4 85.11(13)
N3 O1 Co1 116.5(2)
C6 O2 C12 110.0(3)
N6 O3 Co1 115.3(2)
C21 O4 C27 108.4(3)
C1 N1 C5 117.4(4)
C1 N1 Co1 122.3(3)
C5 N1 Co1 120.3(3)
C11 N2 C7 118.1(4)
C11 N2 Co1 122.7(3)
C7 N2 Co1 119.1(3)
O1 N3 C6 123.2(3)
O1 N3 C13 123.1(3)
C6 N3 C13 112.9(3)
C20 N4 C16 117.5(4)
C20 N4 Co1 119.6(3)
C16 N4 Co1 122.8(3)
C26 N5 C22 117.4(3)
C26 N5 Co1 122.3(3)
C22 N5 Co1 120.3(3)
O3 N6 C28 123.3(3)
O3 N6 C21 123.5(3)
C28 N6 C21 113.2(3)
N1 C1 C2 122.8(5)
N1 C1 H1 118.6
C2 C1 H1 118.6
C3 C2 C1 118.8(5)
C3 C2 H2 120.6
C1 C2 H2 120.6
C2 C3 C4 119.9(5)
C2 C3 H3 120.0
C4 C3 H3 120.0
C5 C4 C3 118.3(5)
C5 C4 H4 120.8
C3 C4 H4 120.8
N1 C5 C4 122.8(4)
N1 C5 C6 115.0(4)
C4 C5 C6 122.3(4)
O2 C6 N3 103.7(3)
O2 C6 C5 110.3(4)
N3 C6 C5 110.2(4)
O2 C6 C7 112.7(4)
N3 C6 C7 109.7(3)
C5 C6 C7 110.1(3)
N2 C7 C8 121.0(4)
N2 C7 C6 116.3(4)
C8 C7 C6 122.6(4)
C9 C8 C7 119.5(4)
C9 C8 H8 120.3
C7 C8 H8 120.3
C10 C9 C8 119.5(4)
C10 C9 H9 120.3
C8 C9 H9 120.3
C9 C10 C11 118.7(5)
C9 C10 H10 120.6
C11 C10 H10 120.6
N2 C11 C10 123.1(4)
N2 C11 H11 118.4
C10 C11 H11 118.4
O2 C12 C13 108.4(4)
O2 C12 H12A 110.0
C13 C12 H12A 110.0
O2 C12 H12B 110.0
C13 C12 H12B 110.0
H12A C12 H12B 108.4
N3 C13 C15 109.4(4)
N3 C13 C12 97.6(4)
C15 C13 C12 114.8(5)
N3 C13 C14 108.0(4)
C15 C13 C14 112.7(5)
C12 C13 C14 113.1(5)
C13 C14 H14A 109.5
C13 C14 H14B 109.5
H14A C14 H14B 109.5
C13 C14 H14C 109.5
H14A C14 H14C 109.5
H14B C14 H14C 109.5
C13 C15 H15A 109.5
C13 C15 H15B 109.5
H15A C15 H15B 109.5
C13 C15 H15C 109.5
H15A C15 H15C 109.5
H15B C15 H15C 109.5
N4 C16 C17 123.3(4)
N4 C16 H16 118.3
C17 C16 H16 118.3
C18 C17 C16 118.2(4)
C18 C17 H17 120.9
C16 C17 H17 120.9
C17 C18 C19 120.3(4)
C17 C18 H18 119.8
C19 C18 H18 119.8
C20 C19 C18 117.6(4)
C20 C19 H19 121.2
C18 C19 H19 121.2
N4 C20 C19 123.0(4)
N4 C20 C21 115.5(3)
C19 C20 C21 121.3(4)
O4 C21 N6 102.2(3)
O4 C21 C22 112.4(3)
N6 C21 C22 109.8(3)
O4 C21 C20 110.2(3)
N6 C21 C20 111.5(3)
C22 C21 C20 110.4(3)
N5 C22 C23 122.7(4)
N5 C22 C21 114.3(3)
C23 C22 C21 123.0(4)
C24 C23 C22 118.5(4)
C24 C23 H23 120.8
C22 C23 H23 120.8
C25 C24 C23 119.8(4)
C25 C24 H24 120.1
C23 C24 H24 120.1
C24 C25 C26 118.9(4)
C24 C25 H25 120.6
C26 C25 H25 120.6
N5 C26 C25 122.7(4)
N5 C26 H26 118.7
C25 C26 H26 118.7
O4 C27 C28 106.3(4)
O4 C27 H27A 110.5
C28 C27 H27A 110.5
O4 C27 H27B 110.5
C28 C27 H27B 110.5
H27A C27 H27B 108.7
N6 C28 C30 110.5(4)
N6 C28 C27 97.8(3)
C30 C28 C27 113.9(4)
N6 C28 C29 108.2(4)
C30 C28 C29 112.4(4)
C27 C28 C29 113.0(4)
C28 C29 H29A 109.5
C28 C29 H29B 109.5
H29A C29 H29B 109.5
C28 C29 H29C 109.5
H29A C29 H29C 109.5
H29B C29 H29C 109.5
C28 C30 H30A 109.5
C28 C30 H30B 109.5
H30A C30 H30B 109.5
C28 C30 H30C 109.5
H30A C30 H30C 109.5
H30B C30 H30C 109.5
C32 C31 C36 112.9(4)
C32 C31 B1 127.6(4)
C36 C31 B1 119.2(4)
F1 C32 C31 121.3(4)
F1 C32 C33 115.4(4)
C31 C32 C33 123.3(4)
F2 C33 C34 120.1(5)
F2 C33 C32 120.1(5)
C34 C33 C32 119.7(5)
C35 C34 F3 120.3(5)
C35 C34 C33 119.7(5)
F3 C34 C33 120.0(5)
F4 C35 C34 119.8(5)
F4 C35 C36 121.6(5)
C34 C35 C36 118.5(5)
F5 C36 C35 115.4(4)
F5 C36 C31 118.9(4)
C35 C36 C31 125.7(5)
C38 C37 C42 113.0(4)
C38 C37 B1 127.9(4)
C42 C37 B1 118.6(4)
F6 C38 C39 113.9(4)
F6 C38 C37 121.4(4)
C39 C38 C37 124.7(4)
F7 C39 C40 118.8(4)
F7 C39 C38 120.9(5)
C40 C39 C38 120.3(5)
F8 C40 C39 122.2(5)
F8 C40 C41 119.2(5)
C39 C40 C41 118.6(4)
F9 C41 C40 121.0(5)
F9 C41 C42 119.9(5)
C40 C41 C42 119.1(5)
F10 C42 C41 116.1(4)
F10 C42 C37 119.6(4)
C41 C42 C37 124.3(4)
C44 C43 C48 112.5(4)
C44 C43 B1 127.2(4)
C48 C43 B1 119.9(4)
F11 C44 C43 120.6(4)
F11 C44 C45 115.2(4)
C43 C44 C45 124.2(5)
F12 C45 C46 121.3(5)
F12 C45 C44 119.0(5)
C46 C45 C44 119.7(5)
F13 C46 C47 121.2(6)
F13 C46 C45 119.5(6)
C47 C46 C45 119.2(5)
C46 C47 F14 120.3(5)
C46 C47 C48 119.7(5)
F14 C47 C48 120.0(5)
F15 C48 C47 116.9(4)
F15 C48 C43 118.5(4)
C47 C48 C43 124.6(5)
C54 C49 C50 113.0(4)
C54 C49 B1 127.0(4)
C50 C49 B1 119.6(4)
F16 C50 C51 116.5(4)
F16 C50 C49 119.0(4)
C51 C50 C49 124.4(5)
F17 C51 C52 120.5(5)
F17 C51 C50 119.9(5)
C52 C51 C50 119.6(5)
F18 C52 C51 120.2(5)
F18 C52 C53 120.8(5)
C51 C52 C53 118.9(5)
F19 C53 C52 120.6(5)
F19 C53 C54 118.9(5)
C52 C53 C54 120.5(5)
F20 C54 C53 115.0(4)
F20 C54 C49 121.6(4)
C53 C54 C49 123.5(5)
C56 C55 C60 112.2(4)
C56 C55 B2 127.7(4)
C60 C55 B2 119.9(3)
F21 C56 C57 114.9(4)
F21 C56 C55 120.7(4)
C57 C56 C55 124.3(4)
F22 C57 C58 119.0(4)
F22 C57 C56 120.8(4)
C58 C57 C56 120.2(4)
F23 C58 C57 120.5(4)
F23 C58 C59 120.6(4)
C57 C58 C59 118.8(4)
F24 C59 C60 120.7(4)
F24 C59 C58 120.7(4)
C60 C59 C58 118.7(4)
F25 C60 C59 115.7(4)
F25 C60 C55 118.6(3)
C59 C60 C55 125.7(4)
C66 C61 C62 112.6(4)
C66 C61 B2 120.8(4)
C62 C61 B2 126.6(4)
F26 C62 C63 113.9(4)
F26 C62 C61 121.4(4)
C63 C62 C61 124.8(4)
F27 C63 C64 119.8(4)
F27 C63 C62 120.8(4)
C64 C63 C62 119.4(4)
F28 C64 C63 120.4(4)
F28 C64 C65 120.8(4)
C63 C64 C65 118.7(4)
F29 C65 C64 119.4(4)
F29 C65 C66 120.5(4)
C64 C65 C66 120.1(4)
F30 C66 C65 116.6(4)
F30 C66 C61 119.1(4)
C65 C66 C61 124.3(4)
C68 C67 C72 113.1(4)
C68 C67 B2 128.5(4)
C72 C67 B2 118.1(4)
F31 C68 C69 114.6(4)
F31 C68 C67 121.2(4)
C69 C68 C67 124.2(4)
F32 C69 C70 119.2(4)
F32 C69 C68 120.9(4)
C70 C69 C68 119.9(4)
C69 C70 F33 120.9(5)
C69 C70 C71 119.3(4)
F33 C70 C71 119.7(5)
F34 C71 C72 121.0(5)
F34 C71 C70 120.2(4)
C72 C71 C70 118.7(4)
F35 C72 C71 115.7(4)
F35 C72 C67 119.7(4)
C71 C72 C67 124.7(4)
C74 C73 C78 112.5(4)
C74 C73 B2 127.4(4)
C78 C73 B2 120.0(4)
F36 C74 C75 115.1(4)
F36 C74 C73 121.1(4)
C75 C74 C73 123.9(4)
F37 C75 C76 120.4(5)
F37 C75 C74 119.5(5)
C76 C75 C74 120.1(4)
F38 C76 C77 120.9(5)
F38 C76 C75 120.1(5)
C77 C76 C75 119.1(5)
F39 C77 C76 120.3(5)
F39 C77 C78 120.0(5)
C76 C77 C78 119.7(5)
F40 C78 C77 116.4(4)
F40 C78 C73 118.9(4)
C77 C78 C73 124.7(4)
Cl2 C79 Cl1 93.9(7)
Cl2 C79 H79A 112.9
Cl1 C79 H79A 112.9
Cl2 C79 H79B 112.9
Cl1 C79 H79B 112.9
H79A C79 H79B 110.4
C31 B1 C37 114.3(3)
C31 B1 C49 113.9(3)
C37 B1 C49 100.7(3)
C31 B1 C43 101.6(3)
C37 B1 C43 112.7(3)
C49 B1 C43 114.2(3)
C55 B2 C73 113.5(3)
C55 B2 C61 112.0(3)
C73 B2 C61 103.2(3)
C55 B2 C67 101.9(3)
C73 B2 C67 113.1(3)
C61 B2 C67 113.5(3)

loop_
_geom_bond_atom_site_label_1
_geom_bond_atom_site_label_2
_geom_bond_distance
Co1 N1 2.078(4)
Co1 O1 2.078(3)
Co1 N2 2.084(3)
Co1 O3 2.086(3)
Co1 N5 2.090(3)
Co1 N4 2.093(3)
Cl1 C79 1.854(18)
Cl2 C79 1.719(14)
F1 C32 1.351(5)
F2 C33 1.358(6)
F3 C34 1.363(6)
F4 C35 1.345(6)
F5 C36 1.355(5)
F6 C38 1.353(5)
F7 C39 1.351(5)
F8 C40 1.350(5)
F9 C41 1.353(5)
F10 C42 1.352(5)
F11 C44 1.361(5)
F12 C45 1.354(6)
F13 C46 1.342(6)
F14 C47 1.350(6)
F15 C48 1.352(5)
F16 C50 1.357(5)
F17 C51 1.350(6)
F18 C52 1.350(5)
F19 C53 1.353(6)
F20 C54 1.350(5)
F21 C56 1.356(5)
F22 C57 1.339(5)
F23 C58 1.336(5)
F24 C59 1.341(5)
F25 C60 1.356(4)
F26 C62 1.357(5)
F27 C63 1.349(5)
F28 C64 1.351(5)
F29 C65 1.348(5)
F30 C66 1.346(5)
F31 C68 1.360(5)
F32 C69 1.350(5)
F33 C70 1.359(5)
F34 C71 1.348(5)
F35 C72 1.354(5)
F36 C74 1.346(5)
F37 C75 1.356(5)
F38 C76 1.353(5)
F39 C77 1.353(6)
F40 C78 1.355(5)
O1 N3 1.275(4)
O2 C6 1.392(5)
O2 C12 1.429(6)
O3 N6 1.278(4)
O4 C21 1.399(5)
O4 C27 1.448(5)
N1 C1 1.347(5)
N1 C5 1.349(5)
N2 C11 1.342(5)
N2 C7 1.346(5)
N3 C6 1.472(5)
N3 C13 1.474(5)
N4 C20 1.337(5)
N4 C16 1.343(5)
N5 C26 1.341(5)
N5 C22 1.352(5)
N6 C28 1.482(5)
N6 C21 1.491(5)
C1 C2 1.376(6)
C1 H1 0.9300
C2 C3 1.363(7)
C2 H2 0.9300
C3 C4 1.379(7)
C3 H3 0.9300
C4 C5 1.376(6)
C4 H4 0.9300
C5 C6 1.531(6)
C6 C7 1.531(6)
C7 C8 1.391(6)
C8 C9 1.372(7)
C8 H8 0.9300
C9 C10 1.360(7)
C9 H9 0.9300
C10 C11 1.374(6)
C10 H10 0.9300
C11 H11 0.9300
C12 C13 1.507(7)
C12 H12A 0.9700
C12 H12B 0.9700
C13 C15 1.493(7)
C13 C14 1.544(7)
C14 H14A 0.9600
C14 H14B 0.9600
C14 H14C 0.9600
C15 H15A 0.9600
C15 H15B 0.9600
C15 H15C 0.9600
C16 C17 1.364(6)
C16 H16 0.9300
C17 C18 1.361(6)
C17 H17 0.9300
C18 C19 1.387(6)
C18 H18 0.9300
C19 C20 1.374(6)
C19 H19 0.9300
C20 C21 1.524(6)
C21 C22 1.522(5)
C22 C23 1.377(6)
C23 C24 1.373(6)
C23 H23 0.9300
C24 C25 1.366(6)
C24 H24 0.9300
C25 C26 1.380(6)
C25 H25 0.9300
C26 H26 0.9300
C27 C28 1.518(6)
C27 H27A 0.9700
C27 H27B 0.9700
C28 C30 1.506(6)
C28 C29 1.522(6)
C29 H29A 0.9600
C29 H29B 0.9600
C29 H29C 0.9600
C30 H30A 0.9600
C30 H30B 0.9600
C30 H30C 0.9600
C31 C32 1.380(6)
C31 C36 1.388(6)
C31 B1 1.656(6)
C32 C33 1.386(7)
C33 C34 1.370(8)
C34 C35 1.352(7)
C35 C36 1.366(6)
C37 C38 1.374(6)
C37 C42 1.384(6)
C37 B1 1.657(6)
C38 C39 1.366(6)
C39 C40 1.355(7)
C40 C41 1.376(7)
C41 C42 1.382(6)
C43 C44 1.380(6)
C43 C48 1.396(6)
C43 B1 1.662(6)
C44 C45 1.388(7)
C45 C46 1.363(8)
C46 C47 1.350(8)
C47 C48 1.375(7)
C49 C54 1.381(6)
C49 C50 1.390(6)
C49 B1 1.658(6)
C50 C51 1.374(6)
C51 C52 1.353(7)
C52 C53 1.356(7)
C53 C54 1.380(6)
C55 C56 1.389(5)
C55 C60 1.392(5)
C55 B2 1.649(6)
C56 C57 1.378(6)
C57 C58 1.364(6)
C58 C59 1.380(6)
C59 C60 1.372(6)
C61 C66 1.380(6)
C61 C62 1.390(6)
C61 B2 1.663(6)
C62 C63 1.380(6)
C63 C64 1.362(6)
C64 C65 1.365(6)
C65 C66 1.378(6)
C67 C68 1.378(6)
C67 C72 1.391(6)
C67 B2 1.670(6)
C68 C69 1.374(6)
C69 C70 1.356(7)
C70 C71 1.376(7)
C71 C72 1.372(6)
C73 C74 1.389(6)
C73 C78 1.391(6)
C73 B2 1.649(6)
C74 C75 1.387(6)
C75 C76 1.360(7)
C76 C77 1.355(7)
C77 C78 1.380(6)
C79 H79A 0.9700
C79 H79B 0.9700

loop_
_geom_torsion_atom_site_label_1
_geom_torsion_atom_site_label_2
_geom_torsion_atom_site_label_3
_geom_torsion_atom_site_label_4
_geom_torsion
N1 Co1 O1 N3 -43.9(3)
N2 Co1 O1 N3 41.4(3)
O3 Co1 O1 N3 -88(10)
N5 Co1 O1 N3 135.1(3)
N4 Co1 O1 N3 -139.7(3)
N1 Co1 O3 N6 -139.7(3)
O1 Co1 O3 N6 -95(10)
N2 Co1 O3 N6 135.1(3)
N5 Co1 O3 N6 41.4(3)
N4 Co1 O3 N6 -43.9(3)
O1 Co1 N1 C1 -138.5(3)
N2 Co1 N1 C1 134.0(3)
O3 Co1 N1 C1 41.0(3)
N5 Co1 N1 C1 146(7)
N4 Co1 N1 C1 -46.1(3)
O1 Co1 N1 C5 41.8(3)
N2 Co1 N1 C5 -45.8(3)
O3 Co1 N1 C5 -138.7(3)
N5 Co1 N1 C5 -34(7)
N4 Co1 N1 C5 134.1(3)
N1 Co1 N2 C11 -134.5(3)
O1 Co1 N2 C11 139.1(3)
O3 Co1 N2 C11 -41.5(3)
N5 Co1 N2 C11 45.7(3)
N4 Co1 N2 C11 51(8)
N1 Co1 N2 C7 45.4(3)
O1 Co1 N2 C7 -41.0(3)
O3 Co1 N2 C7 138.4(3)
N5 Co1 N2 C7 -134.3(3)
N4 Co1 N2 C7 -129(7)
Co1 O1 N3 C6 1.9(5)
Co1 O1 N3 C13 170.7(3)
N1 Co1 N4 C20 137.2(3)
O1 Co1 N4 C20 -136.3(3)
N2 Co1 N4 C20 -48(8)
O3 Co1 N4 C20 44.2(3)
N5 Co1 N4 C20 -43.1(3)
N1 Co1 N4 C16 -46.9(3)
O1 Co1 N4 C16 39.6(3)
N2 Co1 N4 C16 127(7)
O3 Co1 N4 C16 -139.8(3)
N5 Co1 N4 C16 132.9(3)
N1 Co1 N5 C26 33(7)
O1 Co1 N5 C26 -42.3(3)
N2 Co1 N5 C26 45.2(3)
O3 Co1 N5 C26 138.2(3)
N4 Co1 N5 C26 -134.7(3)
N1 Co1 N5 C22 -147(7)
O1 Co1 N5 C22 137.4(3)
N2 Co1 N5 C22 -135.2(3)
O3 Co1 N5 C22 -42.2(3)
N4 Co1 N5 C22 44.9(3)
Co1 O3 N6 C28 -175.8(3)
Co1 O3 N6 C21 2.1(4)
C5 N1 C1 C2 0.3(6)
Co1 N1 C1 C2 -179.4(4)
N1 C1 C2 C3 -1.0(8)
C1 C2 C3 C4 0.7(8)
C2 C3 C4 C5 0.3(8)
C1 N1 C5 C4 0.8(6)
Co1 N1 C5 C4 -179.5(4)
C1 N1 C5 C6 -178.3(4)
Co1 N1 C5 C6 1.4(5)
C3 C4 C5 N1 -1.1(7)
C3 C4 C5 C6 178.0(5)
C12 O2 C6 N3 10.5(5)
C12 O2 C6 C5 128.5(4)
C12 O2 C6 C7 -108.0(5)
O1 N3 C6 O2 177.6(4)
C13 N3 C6 O2 7.9(5)
O1 N3 C6 C5 59.6(5)
C13 N3 C6 C5 -110.2(4)
O1 N3 C6 C7 -61.8(5)
C13 N3 C6 C7 128.4(4)
N1 C5 C6 O2 -173.2(4)
C4 C5 C6 O2 7.7(6)
N1 C5 C6 N3 -59.3(5)
C4 C5 C6 N3 121.5(5)
N1 C5 C6 C7 61.8(5)
C4 C5 C6 C7 -117.3(5)
C11 N2 C7 C8 -0.9(6)
Co1 N2 C7 C8 179.2(3)
C11 N2 C7 C6 178.5(3)
Co1 N2 C7 C6 -1.4(5)
O2 C6 C7 N2 174.3(3)
N3 C6 C7 N2 59.4(4)
C5 C6 C7 N2 -62.2(5)
O2 C6 C7 C8 -6.4(6)
N3 C6 C7 C8 -121.3(4)
C5 C6 C7 C8 117.2(4)
N2 C7 C8 C9 1.5(7)
C6 C7 C8 C9 -177.8(4)
C7 C8 C9 C10 -1.4(7)
C8 C9 C10 C11 0.6(7)
C7 N2 C11 C10 0.0(6)
Co1 N2 C11 C10 180.0(3)
C9 C10 C11 N2 0.1(7)
C6 O2 C12 C13 -24.9(6)
O1 N3 C13 C15 49.6(6)
C6 N3 C13 C15 -140.6(4)
O1 N3 C13 C12 169.3(4)
C6 N3 C13 C12 -20.9(5)
O1 N3 C13 C14 -73.3(5)
C6 N3 C13 C14 96.5(5)
O2 C12 C13 N3 26.6(5)
O2 C12 C13 C15 142.1(5)
O2 C12 C13 C14 -86.7(5)
C20 N4 C16 C17 2.2(6)
Co1 N4 C16 C17 -173.9(3)
N4 C16 C17 C18 -0.4(7)
C16 C17 C18 C19 -1.2(7)
C17 C18 C19 C20 0.9(7)
C16 N4 C20 C19 -2.6(6)
Co1 N4 C20 C19 173.6(3)
C16 N4 C20 C21 -177.9(3)
Co1 N4 C20 C21 -1.7(5)
C18 C19 C20 N4 1.1(6)
C18 C19 C20 C21 176.2(4)
C27 O4 C21 N6 25.3(4)
C27 O4 C21 C22 -92.4(4)
C27 O4 C21 C20 143.9(3)
O3 N6 C21 O4 176.7(3)
C28 N6 C21 O4 -5.2(4)
O3 N6 C21 C22 -63.7(5)
C28 N6 C21 C22 114.3(3)
O3 N6 C21 C20 59.0(5)
C28 N6 C21 C20 -122.9(3)
N4 C20 C21 O4 -169.6(3)
C19 C20 C21 O4 15.0(5)
N4 C20 C21 N6 -56.8(4)
C19 C20 C21 N6 127.8(4)
N4 C20 C21 C22 65.6(5)
C19 C20 C21 C22 -109.9(4)
C26 N5 C22 C23 1.0(6)
Co1 N5 C22 C23 -178.7(3)
C26 N5 C22 C21 178.3(3)
Co1 N5 C22 C21 -1.3(4)
O4 C21 C22 N5 173.2(3)
N6 C21 C22 N5 60.2(4)
C20 C21 C22 N5 -63.2(4)
O4 C21 C22 C23 -9.4(5)
N6 C21 C22 C23 -122.5(4)
C20 C21 C22 C23 114.2(4)
N5 C22 C23 C24 -1.7(6)
C21 C22 C23 C24 -178.9(4)
C22 C23 C24 C25 0.8(7)
C23 C24 C25 C26 0.8(7)
C22 N5 C26 C25 0.7(6)
Co1 N5 C26 C25 -179.6(3)
C24 C25 C26 N5 -1.6(7)
C21 O4 C27 C28 -36.9(4)
O3 N6 C28 C30 43.7(5)
C21 N6 C28 C30 -134.4(4)
O3 N6 C28 C27 162.9(4)
C21 N6 C28 C27 -15.2(4)
O3 N6 C28 C29 -79.7(5)
C21 N6 C28 C29 102.2(4)
O4 C27 C28 N6 29.9(4)
O4 C27 C28 C30 146.4(4)
O4 C27 C28 C29 -83.8(5)
C36 C31 C32 F1 177.0(4)
B1 C31 C32 F1 3.5(7)
C36 C31 C32 C33 -2.0(7)
B1 C31 C32 C33 -175.5(5)
F1 C32 C33 F2 2.7(7)
C31 C32 C33 F2 -178.2(4)
F1 C32 C33 C34 -178.5(5)
C31 C32 C33 C34 0.6(8)
F2 C33 C34 C35 179.6(5)
C32 C33 C34 C35 0.8(9)
F2 C33 C34 F3 -1.3(8)
C32 C33 C34 F3 179.9(5)
F3 C34 C35 F4 -1.0(9)
C33 C34 C35 F4 178.1(5)
F3 C34 C35 C36 -179.7(5)
C33 C34 C35 C36 -0.5(9)
F4 C35 C36 F5 1.3(8)
C34 C35 C36 F5 179.9(5)
F4 C35 C36 C31 -179.8(5)
C34 C35 C36 C31 -1.1(9)
C32 C31 C36 F5 -178.8(4)
B1 C31 C36 F5 -4.7(6)
C32 C31 C36 C35 2.3(7)
B1 C31 C36 C35 176.4(5)
C42 C37 C38 F6 -176.5(4)
B1 C37 C38 F6 -5.2(7)
C42 C37 C38 C39 1.4(6)
B1 C37 C38 C39 172.8(4)
F6 C38 C39 F7 -2.1(6)
C37 C38 C39 F7 179.7(4)
F6 C38 C39 C40 177.6(4)
C37 C38 C39 C40 -0.5(7)
F7 C39 C40 F8 -2.1(7)
C38 C39 C40 F8 178.2(4)
F7 C39 C40 C41 179.8(4)
C38 C39 C40 C41 0.1(7)
F8 C40 C41 F9 2.4(7)
C39 C40 C41 F9 -179.4(4)
F8 C40 C41 C42 -178.9(4)
C39 C40 C41 C42 -0.7(7)
F9 C41 C42 F10 0.7(7)
C40 C41 C42 F10 -178.0(4)
F9 C41 C42 C37 -179.5(4)
C40 C41 C42 C37 1.8(7)
C38 C37 C42 F10 177.7(4)
B1 C37 C42 F10 5.4(6)
C38 C37 C42 C41 -2.1(7)
B1 C37 C42 C41 -174.3(4)
C48 C43 C44 F11 178.1(4)
B1 C43 C44 F11 5.4(7)
C48 C43 C44 C45 -0.3(6)
B1 C43 C44 C45 -172.9(4)
F11 C44 C45 F12 0.4(7)
C43 C44 C45 F12 178.8(4)
F11 C44 C45 C46 179.5(5)
C43 C44 C45 C46 -2.0(8)
F12 C45 C46 F13 1.5(8)
C44 C45 C46 F13 -177.7(5)
F12 C45 C46 C47 -178.5(5)
C44 C45 C46 C47 2.4(8)
F13 C46 C47 F14 -0.4(8)
C45 C46 C47 F14 179.6(5)
F13 C46 C47 C48 179.6(5)
C45 C46 C47 C48 -0.5(8)
C46 C47 C48 F15 178.2(5)
F14 C47 C48 F15 -1.9(7)
C46 C47 C48 C43 -2.0(8)
F14 C47 C48 C43 177.9(4)
C44 C43 C48 F15 -177.9(4)
B1 C43 C48 F15 -4.6(6)
C44 C43 C48 C47 2.3(6)
B1 C43 C48 C47 175.6(4)
C54 C49 C50 F16 179.8(4)
B1 C49 C50 F16 7.1(6)
C54 C49 C50 C51 0.7(6)
B1 C49 C50 C51 -171.9(4)
F16 C50 C51 F17 -0.3(6)
C49 C50 C51 F17 178.8(4)
F16 C50 C51 C52 -179.8(4)
C49 C50 C51 C52 -0.7(7)
F17 C51 C52 F18 -0.1(7)
C50 C51 C52 F18 179.4(4)
F17 C51 C52 C53 -179.8(4)
C50 C51 C52 C53 -0.3(8)
F18 C52 C53 F19 1.1(8)
C51 C52 C53 F19 -179.1(5)
F18 C52 C53 C54 -178.4(4)
C51 C52 C53 C54 1.3(8)
F19 C53 C54 F20 -1.6(6)
C52 C53 C54 F20 178.0(4)
F19 C53 C54 C49 179.1(4)
C52 C53 C54 C49 -1.4(8)
C50 C49 C54 F20 -179.0(4)
B1 C49 C54 F20 -7.0(7)
C50 C49 C54 C53 0.3(6)
B1 C49 C54 C53 172.3(4)
C60 C55 C56 F21 178.6(3)
B2 C55 C56 F21 3.8(6)
C60 C55 C56 C57 -1.2(6)
B2 C55 C56 C57 -176.0(4)
F21 C56 C57 F22 1.2(6)
C55 C56 C57 F22 -178.9(4)
F21 C56 C57 C58 179.7(4)
C55 C56 C57 C58 -0.5(6)
F22 C57 C58 F23 -0.9(6)
C56 C57 C58 F23 -179.4(4)
F22 C57 C58 C59 178.9(4)
C56 C57 C58 C59 0.4(6)
F23 C58 C59 F24 1.9(6)
C57 C58 C59 F24 -177.9(4)
F23 C58 C59 C60 -178.7(4)
C57 C58 C59 C60 1.5(6)
F24 C59 C60 F25 -3.3(6)
C58 C59 C60 F25 177.4(3)
F24 C59 C60 C55 175.9(4)
C58 C59 C60 C55 -3.5(6)
C56 C55 C60 F25 -177.7(3)
B2 C55 C60 F25 -2.4(5)
C56 C55 C60 C59 3.3(6)
B2 C55 C60 C59 178.5(4)
C66 C61 C62 F26 -176.3(4)
B2 C61 C62 F26 2.9(6)
C66 C61 C62 C63 3.8(6)
B2 C61 C62 C63 -177.0(4)
F26 C62 C63 F27 -1.7(6)
C61 C62 C63 F27 178.2(4)
F26 C62 C63 C64 178.7(4)
C61 C62 C63 C64 -1.3(7)
F27 C63 C64 F28 -0.7(6)
C62 C63 C64 F28 178.8(4)
F27 C63 C64 C65 180.0(4)
C62 C63 C64 C65 -0.4(6)
F28 C64 C65 F29 -1.0(7)
C63 C64 C65 F29 178.3(4)
F28 C64 C65 C66 -179.9(4)
C63 C64 C65 C66 -0.6(7)
F29 C65 C66 F30 3.1(6)
C64 C65 C66 F30 -178.1(4)
F29 C65 C66 C61 -175.3(4)
C64 C65 C66 C61 3.5(7)
C62 C61 C66 F30 176.8(4)
B2 C61 C66 F30 -2.5(6)
C62 C61 C66 C65 -4.8(6)
B2 C61 C66 C65 175.9(4)
C72 C67 C68 F31 177.2(4)
B2 C67 C68 F31 4.2(6)
C72 C67 C68 C69 -3.3(6)
B2 C67 C68 C69 -176.3(4)
F31 C68 C69 F32 1.9(6)
C67 C68 C69 F32 -177.7(4)
F31 C68 C69 C70 -178.1(4)
C67 C68 C69 C70 2.4(7)
F32 C69 C70 F33 -0.8(7)
C68 C69 C70 F33 179.1(4)
F32 C69 C70 C71 -179.6(4)
C68 C69 C70 C71 0.4(7)
C69 C70 C71 F34 178.5(4)
F33 C70 C71 F34 -0.3(7)
C69 C70 C71 C72 -1.8(7)
F33 C70 C71 C72 179.4(4)
F34 C71 C72 F35 -0.3(6)
C70 C71 C72 F35 -180.0(4)
F34 C71 C72 C67 -179.6(4)
C70 C71 C72 C67 0.7(7)
C68 C67 C72 F35 -177.6(3)
B2 C67 C72 F35 -3.8(6)
C68 C67 C72 C71 1.8(6)
B2 C67 C72 C71 175.6(4)
C78 C73 C74 F36 -178.5(4)
B2 C73 C74 F36 -2.0(7)
C78 C73 C74 C75 1.7(6)
B2 C73 C74 C75 178.2(4)
F36 C74 C75 F37 -0.8(6)
C73 C74 C75 F37 179.0(4)
F36 C74 C75 C76 177.8(4)
C73 C74 C75 C76 -2.4(7)
F37 C75 C76 F38 0.3(7)
C74 C75 C76 F38 -178.3(4)
F37 C75 C76 C77 180.0(5)
C74 C75 C76 C77 1.4(8)
F38 C76 C77 F39 -0.1(8)
C75 C76 C77 F39 -179.8(5)
F38 C76 C77 C78 179.8(5)
C75 C76 C77 C78 0.1(8)
F39 C77 C78 F40 -1.0(7)
C76 C77 C78 F40 179.1(5)
F39 C77 C78 C73 179.1(5)
C76 C77 C78 C73 -0.8(8)
C74 C73 C78 F40 -180.0(4)
B2 C73 C78 F40 3.2(6)
C74 C73 C78 C77 -0.1(7)
B2 C73 C78 C77 -176.9(4)
C32 C31 B1 C37 -10.1(6)
C36 C31 B1 C37 176.8(4)
C32 C31 B1 C49 -125.1(5)
C36 C31 B1 C49 61.8(5)
C32 C31 B1 C43 111.6(5)
C36 C31 B1 C43 -61.5(5)
C38 C37 B1 C31 129.9(4)
C42 C37 B1 C31 -59.2(5)
C38 C37 B1 C49 -107.6(5)
C42 C37 B1 C49 63.4(5)
C38 C37 B1 C43 14.5(6)
C42 C37 B1 C43 -174.5(4)
C54 C49 B1 C31 11.7(6)
C50 C49 B1 C31 -176.8(4)
C54 C49 B1 C37 -111.2(5)
C50 C49 B1 C37 60.4(5)
C54 C49 B1 C43 127.7(5)
C50 C49 B1 C43 -60.7(5)
C44 C43 B1 C31 108.0(5)
C48 C43 B1 C31 -64.2(4)
C44 C43 B1 C37 -129.2(4)
C48 C43 B1 C37 58.6(5)
C44 C43 B1 C49 -15.1(6)
C48 C43 B1 C49 172.8(4)
C56 C55 B2 C73 -18.3(6)
C60 C55 B2 C73 167.3(3)
C56 C55 B2 C61 -134.7(4)
C60 C55 B2 C61 50.9(5)
C56 C55 B2 C67 103.7(4)
C60 C55 B2 C67 -70.7(4)
C74 C73 B2 C55 129.9(4)
C78 C73 B2 C55 -53.8(5)
C74 C73 B2 C61 -108.7(5)
C78 C73 B2 C61 67.6(5)
C74 C73 B2 C67 14.4(6)
C78 C73 B2 C67 -169.4(4)
C66 C61 B2 C55 -164.5(4)
C62 C61 B2 C55 16.4(6)
C66 C61 B2 C73 73.1(5)
C62 C61 B2 C73 -106.1(4)
C66 C61 B2 C67 -49.7(5)
C62 C61 B2 C67 131.1(4)
C68 C67 B2 C55 105.7(4)
C72 C67 B2 C55 -67.0(4)
C68 C67 B2 C73 -132.0(4)
C72 C67 B2 C73 55.3(5)
C68 C67 B2 C61 -14.9(6)
C72 C67 B2 C61 172.4(4)
